data_4066004
loop_
_publ_author_name
'Kandepi, V. V. Krishna Mohan'
'Cardoso, Jo\~ao M. S.'
'Peris, Eduardo'
'Royo, Beatriz'

_publ_section_title
;
 Iron(II) Complexes Bearing Chelating Cyclopentadienyl-N-Heterocyclic
 Carbene Ligands as Catalysts for Hydrosilylation and Hydrogen Transfer
 Reactions
;
_journal_issue 12
_journal_name_full Organometallics
_journal_page_first 2777
_journal_paper_doi 10.1021/om100246j
_journal_volume 29
_journal_year 2010
_chemical_compound_source 'synthesis as described'
_chemical_formula_moiety 'C52 H45 Fe I N2 O'
_chemical_formula_sum 'C52 H45 Fe I N2 O'
_chemical_formula_weight 896.65
_chemical_name_systematic
;
 ?
;
_space_group_crystal_system monoclinic
_space_group_IT_number 15
_space_group_name_Hall '-C 2yc'
_space_group_name_H-M_alt 'C 1 2/c 1'
_symmetry_space_group_name_Hall '-C 2yc'
_symmetry_space_group_name_H-M 'C 1 2/c 1'
_atom_sites_solution_hydrogens geom
_atom_sites_solution_primary direct
_atom_sites_solution_secondary difmap
_audit_creation_date 2009-12-10T11:39:24-00:00
_audit_creation_method 'WinGX routine CIF_UPDATE'
_cell_angle_alpha 90
_cell_angle_beta 115.382(4)
_cell_angle_gamma 90
_cell_formula_units_Z 8
_cell_length_a 39.092(4)
_cell_length_b 12.4169(14)
_cell_length_c 20.3028(19)
_cell_measurement_reflns_used 1963
_cell_measurement_temperature 100(2)
_cell_measurement_theta_max 23.86
_cell_measurement_theta_min 2.75
_cell_measurement_wavelength 0.71073
_cell_volume 8903.7(16)
_computing_cell_refinement 'APPEX2 (BRUKER AXS, 2005)'
_computing_data_collection 'APPEX2 (BRUKER AXS, 2005)'
_computing_data_reduction 'APPEX2 (BRUKER AXS, 2005)'
_computing_molecular_graphics 'Ortep-3 for Windows (Farrugia, 1997)'
_computing_publication_material 'WinGX publication routines (Farrugia, 1999)'
_computing_structure_refinement 'SHELXL-97 (Sheldrick, 2008)'
_computing_structure_solution 'SIR92 (Giacovazzo et al, 1993)'
_diffrn_ambient_temperature 100(2)
_diffrn_measured_fraction_theta_full 0.995
_diffrn_measured_fraction_theta_max 0.995
_diffrn_measurement_device 'four-circle diffractometer'
_diffrn_measurement_device_type 'BRUKER APPEX-II CCD'
_diffrn_measurement_method 'omega and phi scans'
_diffrn_radiation_monochromator graphite
_diffrn_radiation_probe x-ray
_diffrn_radiation_source 'fine-focus sealed tube'
_diffrn_radiation_type MoK\a
_diffrn_radiation_wavelength 0.7107
_diffrn_reflns_av_R_equivalents 0.1114
_diffrn_reflns_av_unetI/netI 0.0898
_diffrn_reflns_limit_h_max 44
_diffrn_reflns_limit_h_min -48
_diffrn_reflns_limit_k_max 15
_diffrn_reflns_limit_k_min 0
_diffrn_reflns_limit_l_max 25
_diffrn_reflns_limit_l_min 0
_diffrn_reflns_number 27081
_diffrn_reflns_theta_full 26.44
_diffrn_reflns_theta_max 26.44
_diffrn_reflns_theta_min 1.74
_exptl_absorpt_coefficient_mu 1.071
_exptl_absorpt_correction_T_max 1
_exptl_absorpt_correction_T_min 0.6214
_exptl_absorpt_correction_type multi-scan
_exptl_absorpt_process_details 'BRUKER SADABS'
_exptl_crystal_colour colourless
_exptl_crystal_density_diffrn 1.338
_exptl_crystal_density_method 'not measured'
_exptl_crystal_description prism
_exptl_crystal_F_000 3664
_exptl_crystal_size_max 0.25
_exptl_crystal_size_mid 0.21
_exptl_crystal_size_min 0.1
_platon_squeeze_details
;
;
_refine_diff_density_max 1.261
_refine_diff_density_min -2.244
_refine_diff_density_rms 0.141
_refine_ls_extinction_method none
_refine_ls_goodness_of_fit_ref 1.007
_refine_ls_hydrogen_treatment constr
_refine_ls_matrix_type full
_refine_ls_number_parameters 561
_refine_ls_number_reflns 9135
_refine_ls_number_restraints 181
_refine_ls_restrained_S_all 0.998
_refine_ls_R_factor_all 0.0945
_refine_ls_R_factor_gt 0.0593
_refine_ls_shift/su_max 0.003
_refine_ls_shift/su_mean 0.000
_refine_ls_structure_factor_coef Fsqd
_refine_ls_weighting_details 'calc w=1/[\s^2^(Fo^2^)+(0.0895P)^2^+0.0000P] where P=(Fo^2^+2Fc^2^)/3'
_refine_ls_weighting_scheme calc
_refine_ls_wR_factor_gt 0.1493
_refine_ls_wR_factor_ref 0.1630
_reflns_number_gt 6169
_reflns_number_total 9135
_reflns_threshold_expression >2\s(I)
_cod_data_source_file om100246j_si_001.cif
_cod_data_source_block ry03ry1n
_cod_depositor_comments
;
The following automatic conversions were performed:
'_diffrn_radiation_monochromador' tag replaced with
'_diffrn_radiation_monochromator'.

Automatic conversion script
Id: cif_correct_tags 1440 2010-10-19 06:21:57Z saulius 
;
_cod_original_cell_volume 8903.8(16)
_cod_database_code 4066004

loop_
_space_group_symop_operation_xyz
'x, y, z'
'-x, y, -z+1/2'
'x+1/2, y+1/2, z'
'-x+1/2, y+1/2, -z+1/2'
'-x, -y, -z'
'x, -y, z-1/2'
'-x+1/2, -y+1/2, -z'
'x+1/2, -y+1/2, z-1/2'

loop_
_atom_site_label
_atom_site_type_symbol
_atom_site_fract_x
_atom_site_fract_y
_atom_site_fract_z
_atom_site_U_iso_or_equiv
_atom_site_adp_type
_atom_site_occupancy
_atom_site_symmetry_multiplicity
_atom_site_calc_flag
_atom_site_refinement_flags
_atom_site_disorder_assembly
_atom_site_disorder_group
I1 I 0.747382(9) 0.29071(3) 0.113985(16) 0.02544(13) Uani 1 1 d . . .
Fe2 Fe 0.67893(2) 0.23780(6) 0.09540(3) 0.02163(19) Uani 1 1 d . . .
C1 C 0.64246(13) 0.1736(4) -0.0070(2) 0.0205(11) Uani 1 1 d . . .
C2 C 0.65445(14) 0.2748(4) -0.0190(2) 0.0240(12) Uani 1 1 d . . .
C3 C 0.64472(13) 0.3547(4) 0.0206(2) 0.0218(11) Uani 1 1 d . . .
C4 C 0.62460(13) 0.3011(4) 0.0553(2) 0.0245(12) Uani 1 1 d . . .
C5 C 0.62374(14) 0.1887(4) 0.0411(2) 0.0242(12) Uani 1 1 d . . .
C6 C 0.67258(14) 0.3024(4) -0.0691(2) 0.0236(12) Uani 1 1 d . . .
H6A H 0.6806 0.2353 -0.0849 0.028 Uiso 1 1 calc R . .
H6B H 0.6954 0.3468 -0.0425 0.028 Uiso 1 1 calc R . .
C7 C 0.64521(14) 0.3637(4) -0.1356(2) 0.0235(12) Uani 1 1 d . . .
C8 C 0.65823(16) 0.4526(4) -0.1615(3) 0.0289(13) Uani 1 1 d . . .
H8 H 0.6842 0.4725 -0.1376 0.035 Uiso 1 1 calc R . .
C9 C 0.63395(18) 0.5113(5) -0.2209(3) 0.0379(15) Uani 1 1 d . . .
H9 H 0.6429 0.5725 -0.2370 0.045 Uiso 1 1 calc R . .
C10 C 0.59604(17) 0.4794(5) -0.2571(3) 0.0411(16) Uani 1 1 d . . .
H10 H 0.5791 0.5185 -0.2985 0.049 Uiso 1 1 calc R . .
C11 C 0.58334(16) 0.3922(5) -0.2332(3) 0.0405(16) Uani 1 1 d . . .
H11 H 0.5576 0.3706 -0.2583 0.049 Uiso 1 1 calc R . .
C12 C 0.60775(16) 0.3346(5) -0.1721(3) 0.0350(14) Uani 1 1 d . . .
H12 H 0.5984 0.2748 -0.1556 0.042 Uiso 1 1 calc R . .
C13 C 0.65028(15) 0.4749(4) 0.0124(3) 0.0279(13) Uani 1 1 d . . .
H13A H 0.6736 0.4834 0.0052 0.033 Uiso 1 1 calc R . .
H13B H 0.6289 0.4998 -0.0330 0.033 Uiso 1 1 calc R . .
C14 C 0.65312(15) 0.5499(4) 0.0729(3) 0.0286(13) Uani 1 1 d . . .
C15 C 0.62351(17) 0.6181(5) 0.0640(3) 0.0366(14) Uani 1 1 d . . .
H15 H 0.6013 0.6186 0.0192 0.044 Uiso 1 1 calc R . .
C16 C 0.62618(19) 0.6867(5) 0.1207(3) 0.0400(15) Uani 1 1 d . . .
H16 H 0.6058 0.7334 0.1143 0.048 Uiso 1 1 calc R . .
C17 C 0.65846(18) 0.6867(5) 0.1863(3) 0.0417(16) Uani 1 1 d . . .
H17 H 0.6603 0.7326 0.2250 0.050 Uiso 1 1 calc R . .
C18 C 0.68807(17) 0.6185(5) 0.1941(3) 0.0360(14) Uani 1 1 d . . .
H18 H 0.7105 0.6181 0.2385 0.043 Uiso 1 1 calc R . .
C19 C 0.68522(15) 0.5521(5) 0.1384(3) 0.0293(13) Uani 1 1 d . . .
H19 H 0.7058 0.5062 0.1449 0.035 Uiso 1 1 calc R . .
C20 C 0.60333(15) 0.3536(5) 0.0935(3) 0.0294(13) Uani 1 1 d . . .
H20A H 0.6146 0.4249 0.1125 0.035 Uiso 1 1 calc R . .
H20B H 0.6053 0.3086 0.1353 0.035 Uiso 1 1 calc R . .
C21 C 0.56175(15) 0.3671(5) 0.0403(3) 0.0301(13) Uani 1 1 d . . .
C22 C 0.55113(16) 0.3925(5) -0.0326(3) 0.0381(15) Uani 1 1 d . . .
H22 H 0.5701 0.4059 -0.0491 0.046 Uiso 1 1 calc R . .
C23 C 0.51348(17) 0.3987(6) -0.0812(3) 0.0491(18) Uani 1 1 d . . .
H23 H 0.5068 0.4158 -0.1309 0.059 Uiso 1 1 calc R . .
C24 C 0.48559(17) 0.3802(6) -0.0584(4) 0.0514(18) Uani 1 1 d . . .
H24 H 0.4597 0.3831 -0.0923 0.062 Uiso 1 1 calc R . .
C25 C 0.49549(19) 0.3575(5) 0.0141(4) 0.0515(18) Uani 1 1 d . . .
H25 H 0.4763 0.3482 0.0306 0.062 Uiso 1 1 calc R . .
C26 C 0.53280(17) 0.3483(5) 0.0624(3) 0.0384(15) Uani 1 1 d . . .
H26 H 0.5392 0.3289 0.1116 0.046 Uiso 1 1 calc R . .
C27 C 0.60610(15) 0.1001(5) 0.0688(3) 0.0322(8) Uani 1 1 d U A .
H27A H 0.6257 0.0450 0.0941 0.039 Uiso 1 1 calc R . .
H27B H 0.5986 0.1319 0.1054 0.039 Uiso 1 1 calc R . .
C28 C 0.57244(16) 0.0455(5) 0.0117(3) 0.0339(7) Uani 1 1 d U . .
C29A C 0.5393(5) 0.0902(13) -0.0278(8) 0.0349(8) Uani 0.479(19) 1 d PDU A 1
H29A H 0.5353 0.1638 -0.0204 0.042 Uiso 0.479(19) 1 calc PR A 1
C30A C 0.5100(4) 0.0311(14) -0.0804(8) 0.0356(8) Uani 0.479(19) 1 d PDU A 1
H30A H 0.4860 0.0639 -0.1071 0.043 Uiso 0.479(19) 1 calc PR A 1
C31A C 0.5155(4) -0.0736(13) -0.0940(7) 0.0358(8) Uani 0.479(19) 1 d PDU A 1
H31A H 0.4958 -0.1116 -0.1320 0.043 Uiso 0.479(19) 1 calc PR A 1
C32A C 0.5496(5) -0.1252(12) -0.0528(6) 0.0354(8) Uani 0.479(19) 1 d PDU A 1
H32A H 0.5535 -0.1985 -0.0614 0.043 Uiso 0.479(19) 1 calc PR A 1
C33A C 0.5780(4) -0.0659(13) 0.0015(8) 0.0349(8) Uani 0.479(19) 1 d PDU A 1
H33A H 0.6012 -0.0997 0.0320 0.042 Uiso 0.479(19) 1 calc PR A 1
C29B C 0.5403(4) 0.1144(12) -0.0334(8) 0.0350(8) Uani 0.521(19) 1 d PDU A 2
H29B H 0.5418 0.1902 -0.0265 0.042 Uiso 0.521(19) 1 calc PR A 2
C30B C 0.5079(4) 0.0680(13) -0.0861(7) 0.0355(8) Uani 0.521(19) 1 d PDU A 2
H30B H 0.4873 0.1125 -0.1161 0.043 Uiso 0.521(19) 1 calc PR A 2
C31B C 0.5052(4) -0.0430(12) -0.0954(6) 0.0357(8) Uani 0.521(19) 1 d PDU A 2
H31B H 0.4825 -0.0747 -0.1301 0.043 Uiso 0.521(19) 1 calc PR A 2
C32B C 0.5358(4) -0.1069(11) -0.0538(6) 0.0356(8) Uani 0.521(19) 1 d PDU A 2
H32B H 0.5349 -0.1823 -0.0620 0.043 Uiso 0.521(19) 1 calc PR A 2
C33B C 0.5681(4) -0.0597(12) 0.0006(7) 0.0350(8) Uani 0.521(19) 1 d PDU A 2
H33B H 0.5879 -0.1058 0.0311 0.042 Uiso 0.521(19) 1 calc PR A 2
C34 C 0.64727(14) 0.0649(4) -0.0363(2) 0.0257(12) Uani 1 1 d . . .
H34 H 0.6328 0.0122 -0.0209 0.031 Uiso 1 1 calc R . .
C35 C 0.62908(14) 0.0623(4) -0.1197(2) 0.0244(12) Uani 1 1 d . . .
C36 C 0.59027(16) 0.0520(5) -0.1545(3) 0.0370(15) Uani 1 1 d . . .
H36 H 0.5763 0.0456 -0.1263 0.044 Uiso 1 1 calc R . .
C37 C 0.57114(17) 0.0509(6) -0.2305(3) 0.0488(18) Uani 1 1 d . . .
H37 H 0.5443 0.0449 -0.2537 0.059 Uiso 1 1 calc R . .
C38 C 0.59172(17) 0.0587(5) -0.2720(3) 0.0426(16) Uani 1 1 d . . .
H38 H 0.5790 0.0579 -0.3237 0.051 Uiso 1 1 calc R . .
C39 C 0.62992(15) 0.0674(5) -0.2381(3) 0.0298(13) Uani 1 1 d . . .
H39 H 0.6440 0.0720 -0.2662 0.036 Uiso 1 1 calc R . .
C40 C 0.64889(15) 0.0696(4) -0.1617(3) 0.0278(12) Uani 1 1 d . . .
H40 H 0.6757 0.0763 -0.1387 0.033 Uiso 1 1 calc R . .
C41 C 0.68920(14) 0.0279(4) 0.0009(2) 0.0229(12) Uani 1 1 d . . .
H41 H 0.7054 0.0871 -0.0037 0.027 Uiso 1 1 calc R . .
C42 C 0.69736(15) -0.0733(4) -0.0309(2) 0.0269(12) Uani 1 1 d . . .
C43 C 0.67274(17) -0.1600(5) -0.0520(3) 0.0319(13) Uani 1 1 d . . .
H43 H 0.6506 -0.1580 -0.0437 0.038 Uiso 1 1 calc R . .
C44 C 0.67966(19) -0.2483(5) -0.0845(3) 0.0420(16) Uani 1 1 d . . .
H44 H 0.6623 -0.3068 -0.0985 0.050 Uiso 1 1 calc R . .
C45 C 0.7114(2) -0.2536(5) -0.0971(3) 0.0420(17) Uani 1 1 d . . .
H45 H 0.7160 -0.3145 -0.1205 0.050 Uiso 1 1 calc R . .
C46 C 0.73651(18) -0.1686(5) -0.0751(3) 0.0376(15) Uani 1 1 d . . .
H46 H 0.7590 -0.1720 -0.0822 0.045 Uiso 1 1 calc R . .
C47 C 0.72934(15) -0.0781(5) -0.0429(3) 0.0297(13) Uani 1 1 d . . .
H47 H 0.7466 -0.0194 -0.0291 0.036 Uiso 1 1 calc R . .
C48 C 0.69689(13) 0.0918(4) 0.1244(2) 0.0230(12) Uani 1 1 d . . .
N49 N 0.69914(12) 0.0118(4) 0.0805(2) 0.0261(10) Uani 1 1 d . . .
C50 C 0.71019(15) -0.0844(5) 0.1162(3) 0.0312(13) Uani 1 1 d . . .
H50 H 0.7133 -0.1506 0.0959 0.037 Uiso 1 1 calc R . .
C51 C 0.71578(15) -0.0676(4) 0.1852(3) 0.0288(13) Uani 1 1 d . . .
H51 H 0.7239 -0.1191 0.2235 0.035 Uiso 1 1 calc R . .
N52 N 0.70744(11) 0.0388(4) 0.18976(19) 0.0243(10) Uani 1 1 d . . .
C53 C 0.70983(16) 0.0878(5) 0.2579(2) 0.0305(13) Uani 1 1 d . . .
H53A H 0.7282 0.1468 0.2725 0.046 Uiso 1 1 calc R . .
H53B H 0.7179 0.0333 0.2965 0.046 Uiso 1 1 calc R . .
H53C H 0.6849 0.1159 0.2500 0.046 Uiso 1 1 calc R . .
C54 C 0.68814(14) 0.2937(4) 0.1805(3) 0.0255(12) Uani 1 1 d . . .
O55 O 0.69248(11) 0.3365(3) 0.23363(18) 0.0341(9) Uani 1 1 d . . .

loop_
_atom_site_aniso_label
_atom_site_aniso_U_11
_atom_site_aniso_U_22
_atom_site_aniso_U_33
_atom_site_aniso_U_23
_atom_site_aniso_U_13
_atom_site_aniso_U_12
I1 0.01703(19) 0.0452(2) 0.01464(17) -0.00123(14) 0.00727(13) 0.00043(15)
Fe2 0.0181(4) 0.0387(5) 0.0096(3) 0.0012(3) 0.0073(3) 0.0040(3)
C1 0.012(2) 0.039(3) 0.011(2) 0.002(2) 0.0051(18) 0.005(2)
C2 0.015(3) 0.046(4) 0.010(2) 0.007(2) 0.0041(19) 0.004(2)
C3 0.015(3) 0.040(3) 0.010(2) 0.004(2) 0.0057(19) 0.003(2)
C4 0.013(2) 0.047(4) 0.014(2) 0.004(2) 0.0067(19) 0.009(2)
C5 0.018(3) 0.044(4) 0.012(2) 0.004(2) 0.0078(19) 0.006(2)
C6 0.019(3) 0.038(3) 0.016(2) 0.004(2) 0.009(2) -0.001(2)
C7 0.026(3) 0.037(3) 0.012(2) 0.002(2) 0.012(2) 0.004(2)
C8 0.030(3) 0.045(4) 0.014(2) 0.002(2) 0.011(2) -0.001(3)
C9 0.052(4) 0.044(4) 0.027(3) 0.010(3) 0.027(3) -0.001(3)
C10 0.039(4) 0.062(4) 0.020(3) 0.013(3) 0.010(3) 0.002(3)
C11 0.020(3) 0.062(4) 0.029(3) 0.019(3) 0.001(2) 0.001(3)
C12 0.030(3) 0.047(4) 0.029(3) 0.012(3) 0.014(3) 0.000(3)
C13 0.024(3) 0.044(4) 0.016(2) 0.003(2) 0.009(2) 0.004(2)
C14 0.033(3) 0.032(3) 0.027(3) -0.001(2) 0.019(2) 0.000(3)
C15 0.035(3) 0.047(4) 0.030(3) 0.008(3) 0.016(3) 0.014(3)
C16 0.049(4) 0.039(4) 0.045(4) 0.003(3) 0.032(3) 0.007(3)
C17 0.051(4) 0.057(4) 0.029(3) -0.004(3) 0.028(3) -0.006(3)
C18 0.037(4) 0.041(4) 0.031(3) -0.007(3) 0.016(3) -0.007(3)
C19 0.028(3) 0.041(3) 0.022(3) -0.001(2) 0.014(2) 0.002(3)
C20 0.026(3) 0.047(4) 0.023(3) 0.003(2) 0.018(2) 0.005(3)
C21 0.024(3) 0.041(4) 0.033(3) 0.005(3) 0.019(2) 0.006(3)
C22 0.026(3) 0.060(4) 0.029(3) 0.009(3) 0.012(2) 0.008(3)
C23 0.032(4) 0.067(5) 0.041(4) 0.015(3) 0.009(3) 0.009(3)
C24 0.021(3) 0.067(5) 0.060(4) 0.007(4) 0.011(3) 0.010(3)
C25 0.036(4) 0.055(5) 0.079(5) 0.009(4) 0.039(4) 0.004(3)
C26 0.035(4) 0.045(4) 0.050(4) 0.003(3) 0.033(3) 0.000(3)
C27 0.0251(16) 0.0484(19) 0.0291(15) 0.0081(14) 0.0171(13) -0.0008(16)
C28 0.0262(15) 0.0488(19) 0.0306(13) 0.0086(13) 0.0159(12) -0.0016(15)
C29A 0.0268(16) 0.0489(19) 0.0316(14) 0.0085(14) 0.0148(13) -0.0016(16)
C30A 0.0272(16) 0.049(2) 0.0322(14) 0.0084(14) 0.0143(12) -0.0016(16)
C31A 0.0272(16) 0.0489(19) 0.0326(14) 0.0084(14) 0.0142(13) -0.0016(16)
C32A 0.0270(16) 0.0489(19) 0.0324(14) 0.0085(14) 0.0147(13) -0.0017(16)
C33A 0.0267(16) 0.0488(19) 0.0318(14) 0.0086(14) 0.0150(13) -0.0016(16)
C29B 0.0268(16) 0.0489(19) 0.0316(14) 0.0084(14) 0.0148(12) -0.0016(16)
C30B 0.0272(16) 0.049(2) 0.0321(14) 0.0084(15) 0.0143(13) -0.0016(16)
C31B 0.0272(16) 0.049(2) 0.0325(14) 0.0082(14) 0.0142(13) -0.0015(16)
C32B 0.0270(16) 0.0489(19) 0.0325(14) 0.0084(14) 0.0144(13) -0.0016(16)
C33B 0.0267(16) 0.0489(19) 0.0318(14) 0.0087(14) 0.0150(13) -0.0016(16)
C34 0.023(3) 0.041(3) 0.014(2) 0.001(2) 0.008(2) 0.002(2)
C35 0.027(3) 0.038(3) 0.010(2) 0.003(2) 0.009(2) 0.003(2)
C36 0.025(3) 0.071(4) 0.016(3) 0.000(3) 0.010(2) -0.003(3)
C37 0.025(3) 0.097(6) 0.020(3) 0.004(3) 0.006(2) 0.000(3)
C38 0.033(3) 0.080(5) 0.015(3) 0.006(3) 0.010(2) 0.000(3)
C39 0.028(3) 0.049(4) 0.016(2) 0.005(2) 0.012(2) 0.000(3)
C40 0.025(3) 0.045(3) 0.014(2) 0.004(2) 0.009(2) 0.003(3)
C41 0.024(3) 0.038(3) 0.007(2) 0.002(2) 0.008(2) 0.003(2)
C42 0.032(3) 0.039(3) 0.007(2) 0.007(2) 0.006(2) 0.009(3)
C43 0.038(3) 0.037(3) 0.018(2) -0.003(2) 0.010(2) 0.008(3)
C44 0.051(4) 0.046(4) 0.018(3) 0.003(3) 0.005(3) 0.006(3)
C45 0.062(5) 0.049(4) 0.013(3) 0.006(3) 0.013(3) 0.028(4)
C46 0.049(4) 0.051(4) 0.018(3) 0.013(3) 0.021(3) 0.018(3)
C47 0.031(3) 0.045(4) 0.013(2) 0.007(2) 0.009(2) 0.011(3)
C48 0.012(2) 0.049(4) 0.007(2) 0.001(2) 0.0030(18) 0.007(2)
N49 0.027(2) 0.041(3) 0.0104(19) 0.0040(19) 0.0082(18) 0.007(2)
C50 0.036(3) 0.039(3) 0.014(2) 0.002(2) 0.006(2) 0.010(3)
C51 0.035(3) 0.034(3) 0.017(2) 0.009(2) 0.011(2) 0.010(3)
N52 0.017(2) 0.047(3) 0.0076(18) 0.0012(18) 0.0050(16) 0.005(2)
C53 0.036(3) 0.048(4) 0.009(2) -0.001(2) 0.010(2) 0.003(3)
C54 0.019(3) 0.042(3) 0.016(2) 0.002(2) 0.008(2) 0.001(2)
O55 0.040(2) 0.048(2) 0.0144(18) -0.0027(17) 0.0121(16) 0.008(2)

loop_
_atom_type_symbol
_atom_type_description
_atom_type_scat_dispersion_real
_atom_type_scat_dispersion_imag
_atom_type_scat_source
C C 0.0033 0.0016 'International Tables Vol C Tables 4.2.6.8 and 6.1.1.4'
H H 0 0 'International Tables Vol C Tables 4.2.6.8 and 6.1.1.4'
N N 0.0061 0.0033 'International Tables Vol C Tables 4.2.6.8 and 6.1.1.4'
O O 0.0106 0.006 'International Tables Vol C Tables 4.2.6.8 and 6.1.1.4'
Fe Fe 0.3463 0.8444 'International Tables Vol C Tables 4.2.6.8 and 6.1.1.4'
I I -0.4742 1.8119 'International Tables Vol C Tables 4.2.6.8 and 6.1.1.4'

loop_
_geom_angle_atom_site_label_1
_geom_angle_atom_site_label_2
_geom_angle_atom_site_label_3
_geom_angle
C54 Fe2 C48 100.1(2)
C54 Fe2 C5 111.9(2)
C48 Fe2 C5 92.6(2)
C54 Fe2 C4 88.8(2)
C48 Fe2 C4 130.4(2)
C5 Fe2 C4 40.3(2)
C54 Fe2 C1 152.7(2)
C48 Fe2 C1 87.11(19)
C5 Fe2 C1 41.09(18)
C4 Fe2 C1 67.11(19)
C54 Fe2 C3 103.7(2)
C48 Fe2 C3 153.48(19)
C5 Fe2 C3 67.8(2)
C4 Fe2 C3 39.82(18)
C1 Fe2 C3 66.38(19)
C54 Fe2 C2 142.2(2)
C48 Fe2 C2 117.6(2)
C5 Fe2 C2 66.66(19)
C4 Fe2 C2 65.71(18)
C1 Fe2 C2 38.37(19)
C3 Fe2 C2 39.15(19)
C54 Fe2 I1 89.62(17)
C48 Fe2 I1 88.64(15)
C5 Fe2 I1 157.83(13)
C4 Fe2 I1 140.50(15)
C1 Fe2 I1 117.00(13)
C3 Fe2 I1 102.94(14)
C2 Fe2 I1 93.22(14)
C2 C1 C5 107.6(4)
C2 C1 C34 128.5(4)
C5 C1 C34 123.9(5)
C2 C1 Fe2 72.4(3)
C5 C1 Fe2 67.3(3)
C34 C1 Fe2 125.3(3)
C1 C2 C3 109.6(4)
C1 C2 C6 127.7(5)
C3 C2 C6 122.6(5)
C1 C2 Fe2 69.3(3)
C3 C2 Fe2 69.0(3)
C6 C2 Fe2 131.1(3)
C4 C3 C2 106.9(5)
C4 C3 C13 130.1(5)
C2 C3 C13 122.2(4)
C4 C3 Fe2 68.7(3)
C2 C3 Fe2 71.8(3)
C13 C3 Fe2 132.4(3)
C5 C4 C3 109.1(4)
C5 C4 C20 124.0(5)
C3 C4 C20 126.5(5)
C5 C4 Fe2 68.9(3)
C3 C4 Fe2 71.5(3)
C20 C4 Fe2 131.3(3)
C4 C5 C1 106.7(4)
C4 C5 C27 127.3(4)
C1 C5 C27 126.0(5)
C4 C5 Fe2 70.8(3)
C1 C5 Fe2 71.6(3)
C27 C5 Fe2 123.6(3)
C2 C6 C7 110.9(4)
C2 C6 H6A 109.5
C7 C6 H6A 109.5
C2 C6 H6B 109.5
C7 C6 H6B 109.5
H6A C6 H6B 108.0
C12 C7 C8 118.4(5)
C12 C7 C6 122.0(5)
C8 C7 C6 119.6(5)
C9 C8 C7 121.2(5)
C9 C8 H8 119.4
C7 C8 H8 119.4
C8 C9 C10 119.0(5)
C8 C9 H9 120.5
C10 C9 H9 120.5
C11 C10 C9 120.2(5)
C11 C10 H10 119.9
C9 C10 H10 119.9
C10 C11 C12 120.6(5)
C10 C11 H11 119.7
C12 C11 H11 119.7
C7 C12 C11 120.6(5)
C7 C12 H12 119.7
C11 C12 H12 119.7
C14 C13 C3 118.6(4)
C14 C13 H13A 107.7
C3 C13 H13A 107.7
C14 C13 H13B 107.7
C3 C13 H13B 107.7
H13A C13 H13B 107.1
C15 C14 C19 118.5(5)
C15 C14 C13 120.4(5)
C19 C14 C13 121.1(5)
C14 C15 C16 120.1(5)
C14 C15 H15 119.9
C16 C15 H15 119.9
C17 C16 C15 120.4(6)
C17 C16 H16 119.8
C15 C16 H16 119.8
C16 C17 C18 118.8(6)
C16 C17 H17 120.6
C18 C17 H17 120.6
C19 C18 C17 120.4(6)
C19 C18 H18 119.8
C17 C18 H18 119.8
C18 C19 C14 121.8(5)
C18 C19 H19 119.1
C14 C19 H19 119.1
C4 C20 C21 109.7(4)
C4 C20 H20A 109.7
C21 C20 H20A 109.7
C4 C20 H20B 109.7
C21 C20 H20B 109.7
H20A C20 H20B 108.2
C22 C21 C26 117.6(5)
C22 C21 C20 121.3(5)
C26 C21 C20 120.9(5)
C23 C22 C21 121.0(6)
C23 C22 H22 119.5
C21 C22 H22 119.5
C24 C23 C22 120.4(6)
C24 C23 H23 119.8
C22 C23 H23 119.8
C23 C24 C25 119.5(6)
C23 C24 H24 120.2
C25 C24 H24 120.2
C26 C25 C24 120.4(6)
C26 C25 H25 119.8
C24 C25 H25 119.8
C25 C26 C21 120.9(6)
C25 C26 H26 119.5
C21 C26 H26 119.5
C28 C27 C5 115.3(4)
C28 C27 H27A 108.4
C5 C27 H27A 108.4
C28 C27 H27B 108.4
C5 C27 H27B 108.4
H27A C27 H27B 107.5
C29A C28 C33B 106.8(9)
C29A C28 C33A 119.3(9)
C33B C28 C29B 117.0(8)
C33A C28 C29B 128.0(8)
C29A C28 C27 126.2(8)
C33B C28 C27 126.0(7)
C33A C28 C27 114.5(7)
C29B C28 C27 116.9(7)
C28 C29A C30A 121.1(13)
C28 C29A H29A 119.5
C30A C29A H29A 119.5
C31A C30A C29A 120.4(12)
C31A C30A H30A 119.8
C29A C30A H30A 119.8
C30A C31A C32A 120.9(11)
C30A C31A H31A 119.6
C32A C31A H31A 119.6
C31A C32A C33A 117.7(12)
C31A C32A H32A 121.1
C33A C32A H32A 121.1
C32A C33A C28 120.5(11)
C32A C33A H33A 119.7
C28 C33A H33A 119.7
C30B C29B C28 119.6(11)
C30B C29B H29B 120.2
C28 C29B H29B 120.2
C29B C30B C31B 120.5(11)
C29B C30B H30B 119.7
C31B C30B H30B 119.7
C32B C31B C30B 119.5(10)
C32B C31B H31B 120.3
C30B C31B H31B 120.3
C31B C32B C33B 119.6(11)
C31B C32B H32B 120.2
C33B C32B H32B 120.2
C28 C33B C32B 123.7(11)
C28 C33B H33B 118.2
C32B C33B H33B 118.2
C1 C34 C35 112.1(4)
C1 C34 C41 110.7(4)
C35 C34 C41 115.2(4)
C1 C34 H34 106.0
C35 C34 H34 106.0
C41 C34 H34 106.0
C36 C35 C40 118.4(4)
C36 C35 C34 117.2(4)
C40 C35 C34 124.4(5)
C35 C36 C37 121.2(5)
C35 C36 H36 119.4
C37 C36 H36 119.4
C38 C37 C36 119.5(5)
C38 C37 H37 120.3
C36 C37 H37 120.3
C39 C38 C37 119.6(5)
C39 C38 H38 120.2
C37 C38 H38 120.2
C38 C39 C40 120.6(5)
C38 C39 H39 119.7
C40 C39 H39 119.7
C35 C40 C39 120.8(5)
C35 C40 H40 119.6
C39 C40 H40 119.6
N49 C41 C42 110.2(4)
N49 C41 C34 107.2(4)
C42 C41 C34 114.3(4)
N49 C41 H41 108.4
C42 C41 H41 108.4
C34 C41 H41 108.4
C47 C42 C43 118.4(5)
C47 C42 C41 119.2(5)
C43 C42 C41 122.3(5)
C44 C43 C42 121.3(6)
C44 C43 H43 119.4
C42 C43 H43 119.4
C43 C44 C45 120.7(7)
C43 C44 H44 119.6
C45 C44 H44 119.6
C44 C45 C46 118.6(6)
C44 C45 H45 120.7
C46 C45 H45 120.7
C45 C46 C47 120.8(6)
C45 C46 H46 119.6
C47 C46 H46 119.6
C42 C47 C46 120.2(6)
C42 C47 H47 119.9
C46 C47 H47 119.9
N49 C48 N52 101.9(4)
N49 C48 Fe2 126.8(3)
N52 C48 Fe2 131.2(4)
C48 N49 C50 112.6(4)
C48 N49 C41 123.1(4)
C50 N49 C41 124.2(4)
C51 C50 N49 106.9(5)
C51 C50 H50 126.5
N49 C50 H50 126.5
C50 C51 N52 106.5(4)
C50 C51 H51 126.7
N52 C51 H51 126.7
C51 N52 C48 112.1(4)
C51 N52 C53 122.6(4)
C48 N52 C53 125.3(4)
N52 C53 H53A 109.5
N52 C53 H53B 109.5
H53A C53 H53B 109.5
N52 C53 H53C 109.5
H53A C53 H53C 109.5
H53B C53 H53C 109.5
O55 C54 Fe2 175.0(5)

loop_
_geom_bond_atom_site_label_1
_geom_bond_atom_site_label_2
_geom_bond_distance
I1 Fe2 2.6208(8)
Fe2 C54 1.750(5)
Fe2 C48 1.942(5)
Fe2 C5 2.050(5)
Fe2 C4 2.076(5)
Fe2 C1 2.109(5)
Fe2 C3 2.112(5)
Fe2 C2 2.149(4)
C1 C2 1.400(7)
C1 C5 1.461(6)
C1 C34 1.519(7)
C2 C3 1.428(7)
C2 C6 1.507(7)
C3 C4 1.427(7)
C3 C13 1.528(7)
C4 C5 1.423(7)
C4 C20 1.507(7)
C5 C27 1.528(7)
C6 C7 1.519(6)
C6 H6A 0.9900
C6 H6B 0.9900
C7 C12 1.376(7)
C7 C8 1.409(7)
C8 C9 1.382(7)
C8 H8 0.9500
C9 C10 1.400(8)
C9 H9 0.9500
C10 C11 1.364(8)
C10 H10 0.9500
C11 C12 1.395(7)
C11 H11 0.9500
C12 H12 0.9500
C13 C14 1.507(7)
C13 H13A 0.9900
C13 H13B 0.9900
C14 C15 1.382(7)
C14 C19 1.384(7)
C15 C16 1.400(8)
C15 H15 0.9500
C16 C17 1.387(9)
C16 H16 0.9500
C17 C18 1.387(8)
C17 H17 0.9500
C18 C19 1.365(7)
C18 H18 0.9500
C19 H19 0.9500
C20 C21 1.527(7)
C20 H20A 0.9900
C20 H20B 0.9900
C21 C22 1.390(7)
C21 C26 1.405(7)
C22 C23 1.379(8)
C22 H22 0.9500
C23 C24 1.374(9)
C23 H23 0.9500
C24 C25 1.381(9)
C24 H24 0.9500
C25 C26 1.370(9)
C25 H25 0.9500
C26 H26 0.9500
C27 C28 1.493(7)
C27 H27A 0.9900
C27 H27B 0.9900
C28 C29A 1.320(17)
C28 C33B 1.325(15)
C28 C33A 1.429(17)
C28 C29B 1.471(16)
C29A C30A 1.393(13)
C29A H29A 0.9500
C30A C31A 1.365(14)
C30A H30A 0.9500
C31A C32A 1.391(14)
C31A H31A 0.9500
C32A C33A 1.393(13)
C32A H32A 0.9500
C33A H33A 0.9500
C29B C30B 1.386(12)
C29B H29B 0.9500
C30B C31B 1.389(13)
C30B H30B 0.9500
C31B C32B 1.381(13)
C31B H31B 0.9500
C32B C33B 1.399(12)
C32B H32B 0.9500
C33B H33B 0.9500
C34 C35 1.529(6)
C34 C41 1.551(7)
C34 H34 1.0000
C35 C36 1.378(7)
C35 C40 1.380(7)
C36 C37 1.397(7)
C36 H36 0.9500
C37 C38 1.396(8)
C37 H37 0.9500
C38 C39 1.354(7)
C38 H38 0.9500
C39 C40 1.403(6)
C39 H39 0.9500
C40 H40 0.9500
C41 N49 1.504(5)
C41 C42 1.508(7)
C41 H41 1.0000
C42 C47 1.374(7)
C42 C43 1.384(8)
C43 C44 1.365(8)
C43 H43 0.9500
C44 C45 1.372(9)
C44 H44 0.9500
C45 C46 1.379(9)
C45 H45 0.9500
C46 C47 1.387(8)
C46 H46 0.9500
C47 H47 0.9500
C48 N49 1.362(6)
C48 N52 1.376(6)
N49 C50 1.368(7)
C50 C51 1.337(7)
C50 H50 0.9500
C51 N52 1.374(7)
C51 H51 0.9500
N52 C53 1.477(6)
C53 H53A 0.9800
C53 H53B 0.9800
C53 H53C 0.9800
C54 O55 1.148(6)

loop_
_geom_torsion_atom_site_label_1
_geom_torsion_atom_site_label_2
_geom_torsion_atom_site_label_3
_geom_torsion_atom_site_label_4
_geom_torsion
C54 Fe2 C1 C2 109.2(5)
C48 Fe2 C1 C2 -144.2(3)
C5 Fe2 C1 C2 118.5(4)
C4 Fe2 C1 C2 79.3(3)
C3 Fe2 C1 C2 35.8(3)
I1 Fe2 C1 C2 -57.2(3)
C54 Fe2 C1 C5 -9.3(6)
C48 Fe2 C1 C5 97.3(3)
C4 Fe2 C1 C5 -39.2(3)
C3 Fe2 C1 C5 -82.7(3)
C2 Fe2 C1 C5 -118.5(4)
I1 Fe2 C1 C5 -175.7(2)
C54 Fe2 C1 C34 -125.8(5)
C48 Fe2 C1 C34 -19.1(4)
C5 Fe2 C1 C34 -116.4(5)
C4 Fe2 C1 C34 -155.6(5)
C3 Fe2 C1 C34 160.9(5)
C2 Fe2 C1 C34 125.1(5)
I1 Fe2 C1 C34 67.9(4)
C5 C1 C2 C3 1.0(5)
C34 C1 C2 C3 -178.7(4)
Fe2 C1 C2 C3 -57.3(3)
C5 C1 C2 C6 -175.2(4)
C34 C1 C2 C6 5.1(8)
Fe2 C1 C2 C6 126.6(5)
C5 C1 C2 Fe2 58.3(3)
C34 C1 C2 Fe2 -121.4(5)
C54 Fe2 C2 C1 -135.1(4)
C48 Fe2 C2 C1 41.3(3)
C5 Fe2 C2 C1 -39.0(3)
C4 Fe2 C2 C1 -83.2(3)
C3 Fe2 C2 C1 -121.9(4)
I1 Fe2 C2 C1 131.4(3)
C54 Fe2 C2 C3 -13.1(5)
C48 Fe2 C2 C3 163.2(3)
C5 Fe2 C2 C3 83.0(3)
C4 Fe2 C2 C3 38.7(3)
C1 Fe2 C2 C3 121.9(4)
I1 Fe2 C2 C3 -106.6(3)
C54 Fe2 C2 C6 102.4(6)
C48 Fe2 C2 C6 -81.3(5)
C5 Fe2 C2 C6 -161.5(6)
C4 Fe2 C2 C6 154.2(6)
C1 Fe2 C2 C6 -122.5(6)
C3 Fe2 C2 C6 115.5(6)
I1 Fe2 C2 C6 8.9(5)
C1 C2 C3 C4 -2.7(5)
C6 C2 C3 C4 173.7(4)
Fe2 C2 C3 C4 -60.1(3)
C1 C2 C3 C13 -173.4(4)
C6 C2 C3 C13 3.0(7)
Fe2 C2 C3 C13 129.2(4)
C1 C2 C3 Fe2 57.4(3)
C6 C2 C3 Fe2 -126.2(4)
C54 Fe2 C3 C4 -71.1(3)
C48 Fe2 C3 C4 82.2(5)
C5 Fe2 C3 C4 37.3(3)
C1 Fe2 C3 C4 82.0(3)
C2 Fe2 C3 C4 117.1(4)
I1 Fe2 C3 C4 -163.9(3)
C54 Fe2 C3 C2 171.8(3)
C48 Fe2 C3 C2 -35.0(6)
C5 Fe2 C3 C2 -79.9(3)
C4 Fe2 C3 C2 -117.1(4)
C1 Fe2 C3 C2 -35.1(3)
I1 Fe2 C3 C2 79.0(3)
C54 Fe2 C3 C13 54.4(5)
C48 Fe2 C3 C13 -152.3(4)
C5 Fe2 C3 C13 162.8(5)
C4 Fe2 C3 C13 125.5(6)
C1 Fe2 C3 C13 -152.4(5)
C2 Fe2 C3 C13 -117.3(6)
I1 Fe2 C3 C13 -38.3(5)
C2 C3 C4 C5 3.3(5)
C13 C3 C4 C5 173.1(5)
Fe2 C3 C4 C5 -58.8(3)
C2 C3 C4 C20 -169.8(4)
C13 C3 C4 C20 0.0(8)
Fe2 C3 C4 C20 128.1(5)
C2 C3 C4 Fe2 62.1(3)
C13 C3 C4 Fe2 -128.2(5)
C54 Fe2 C4 C5 -126.9(3)
C48 Fe2 C4 C5 -24.5(4)
C1 Fe2 C4 C5 39.9(3)
C3 Fe2 C4 C5 120.0(4)
C2 Fe2 C4 C5 81.9(3)
I1 Fe2 C4 C5 145.2(2)
C54 Fe2 C4 C3 113.2(3)
C48 Fe2 C4 C3 -144.5(3)
C5 Fe2 C4 C3 -120.0(4)
C1 Fe2 C4 C3 -80.0(3)
C2 Fe2 C4 C3 -38.1(3)
I1 Fe2 C4 C3 25.2(4)
C54 Fe2 C4 C20 -9.6(5)
C48 Fe2 C4 C20 92.8(6)
C5 Fe2 C4 C20 117.3(6)
C1 Fe2 C4 C20 157.2(6)
C3 Fe2 C4 C20 -122.7(7)
C2 Fe2 C4 C20 -160.8(6)
I1 Fe2 C4 C20 -97.5(5)
C3 C4 C5 C1 -2.7(5)
C20 C4 C5 C1 170.6(4)
Fe2 C4 C5 C1 -63.1(3)
C3 C4 C5 C27 178.4(5)
C20 C4 C5 C27 -8.2(8)
Fe2 C4 C5 C27 118.1(5)
C3 C4 C5 Fe2 60.4(3)
C20 C4 C5 Fe2 -126.3(5)
C2 C1 C5 C4 1.0(5)
C34 C1 C5 C4 -179.2(4)
Fe2 C1 C5 C4 62.5(3)
C2 C1 C5 C27 179.9(4)
C34 C1 C5 C27 -0.4(7)
Fe2 C1 C5 C27 -118.6(5)
C2 C1 C5 Fe2 -61.5(3)
C34 C1 C5 Fe2 118.2(4)
C54 Fe2 C5 C4 59.6(3)
C48 Fe2 C5 C4 161.6(3)
C1 Fe2 C5 C4 -115.9(4)
C3 Fe2 C5 C4 -36.8(3)
C2 Fe2 C5 C4 -79.4(3)
I1 Fe2 C5 C4 -105.6(4)
C54 Fe2 C5 C1 175.4(3)
C48 Fe2 C5 C1 -82.6(3)
C4 Fe2 C5 C1 115.9(4)
C3 Fe2 C5 C1 79.0(3)
C2 Fe2 C5 C1 36.4(3)
I1 Fe2 C5 C1 10.3(6)
C54 Fe2 C5 C27 -63.0(5)
C48 Fe2 C5 C27 39.0(4)
C4 Fe2 C5 C27 -122.6(5)
C1 Fe2 C5 C27 121.6(6)
C3 Fe2 C5 C27 -159.4(5)
C2 Fe2 C5 C27 158.0(5)
I1 Fe2 C5 C27 131.8(4)
C1 C2 C6 C7 107.8(6)
C3 C2 C6 C7 -67.9(6)
Fe2 C2 C6 C7 -157.5(4)
C2 C6 C7 C12 -42.5(7)
C2 C6 C7 C8 138.0(5)
C12 C7 C8 C9 1.6(8)
C6 C7 C8 C9 -178.8(5)
C7 C8 C9 C10 -2.0(8)
C8 C9 C10 C11 0.8(9)
C9 C10 C11 C12 0.7(9)
C8 C7 C12 C11 -0.1(8)
C6 C7 C12 C11 -179.7(5)
C10 C11 C12 C7 -1.0(9)
C4 C3 C13 C14 33.5(8)
C2 C3 C13 C14 -158.1(5)
Fe2 C3 C13 C14 -63.7(6)
C3 C13 C14 C15 -106.9(6)
C3 C13 C14 C19 73.0(7)
C19 C14 C15 C16 -0.7(8)
C13 C14 C15 C16 179.3(5)
C14 C15 C16 C17 0.0(9)
C15 C16 C17 C18 0.6(9)
C16 C17 C18 C19 -0.5(9)
C17 C18 C19 C14 -0.2(9)
C15 C14 C19 C18 0.8(9)
C13 C14 C19 C18 -179.2(5)
C5 C4 C20 C21 -78.9(6)
C3 C4 C20 C21 93.3(6)
Fe2 C4 C20 C21 -169.7(4)
C4 C20 C21 C22 -36.6(7)
C4 C20 C21 C26 139.8(5)
C26 C21 C22 C23 -0.2(9)
C20 C21 C22 C23 176.4(6)
C21 C22 C23 C24 0.3(10)
C22 C23 C24 C25 1.3(11)
C23 C24 C25 C26 -3.1(11)
C24 C25 C26 C21 3.3(10)
C22 C21 C26 C25 -1.6(9)
C20 C21 C26 C25 -178.2(6)
C4 C5 C27 C28 113.0(6)
C1 C5 C27 C28 -65.7(7)
Fe2 C5 C27 C28 -156.5(4)
C5 C27 C28 C29A -65.8(11)
C5 C27 C28 C33B 127.1(9)
C5 C27 C28 C33A 114.8(8)
C5 C27 C28 C29B -56.7(10)
C33B C28 C29A C30A -11.7(17)
C33A C28 C29A C30A -1.5(18)
C29B C28 C29A C30A 137(7)
C27 C28 C29A C30A 179.2(10)
C28 C29A C30A C31A -2(2)
C29A C30A C31A C32A 4(2)
C30A C31A C32A C33A -1.1(19)
C31A C32A C33A C28 -2.8(18)
C29A C28 C33A C32A 4.1(17)
C33B C28 C33A C32A 43(3)
C29B C28 C33A C32A -6.0(19)
C27 C28 C33A C32A -176.4(10)
C29A C28 C29B C30B -36(5)
C33B C28 C29B C30B -1.9(17)
C33A C28 C29B C30B 11.4(19)
C27 C28 C29B C30B -178.4(10)
C28 C29B C30B C31B 1.5(19)
C29B C30B C31B C32B -2.8(19)
C30B C31B C32B C33B 4.4(18)
C29A C28 C33B C32B 10.7(16)
C33A C28 C33B C32B -134(5)
C29B C28 C33B C32B 3.6(16)
C27 C28 C33B C32B 179.8(9)
C31B C32B C33B C28 -5.0(18)
C2 C1 C34 C35 -58.7(7)
C5 C1 C34 C35 121.6(5)
Fe2 C1 C34 C35 -153.8(4)
C2 C1 C34 C41 71.5(6)
C5 C1 C34 C41 -108.2(5)
Fe2 C1 C34 C41 -23.6(6)
C1 C34 C35 C36 -77.2(6)
C41 C34 C35 C36 154.9(5)
C1 C34 C35 C40 102.7(6)
C41 C34 C35 C40 -25.1(8)
C40 C35 C36 C37 -1.1(9)
C34 C35 C36 C37 178.8(6)
C35 C36 C37 C38 1.0(10)
C36 C37 C38 C39 -0.1(11)
C37 C38 C39 C40 -0.6(10)
C36 C35 C40 C39 0.4(9)
C34 C35 C40 C39 -179.5(5)
C38 C39 C40 C35 0.5(9)
C1 C34 C41 N49 64.1(5)
C35 C34 C41 N49 -167.4(4)
C1 C34 C41 C42 -173.5(4)
C35 C34 C41 C42 -45.0(6)
N49 C41 C42 C47 -102.8(5)
C34 C41 C42 C47 136.5(5)
N49 C41 C42 C43 80.6(6)
C34 C41 C42 C43 -40.1(6)
C47 C42 C43 C44 -0.4(7)
C41 C42 C43 C44 176.2(5)
C42 C43 C44 C45 0.0(8)
C43 C44 C45 C46 1.1(8)
C44 C45 C46 C47 -1.9(8)
C43 C42 C47 C46 -0.4(7)
C41 C42 C47 C46 -177.1(4)
C45 C46 C47 C42 1.5(7)
C54 Fe2 C48 N49 -175.3(4)
C5 Fe2 C48 N49 72.0(5)
C4 Fe2 C48 N49 87.5(5)
C1 Fe2 C48 N49 31.2(4)
C3 Fe2 C48 N49 31.1(7)
C2 Fe2 C48 N49 7.0(5)
I1 Fe2 C48 N49 -85.9(4)
C54 Fe2 C48 N52 10.7(5)
C5 Fe2 C48 N52 -102.1(5)
C4 Fe2 C48 N52 -86.5(5)
C1 Fe2 C48 N52 -142.9(5)
C3 Fe2 C48 N52 -143.0(4)
C2 Fe2 C48 N52 -167.1(4)
I1 Fe2 C48 N52 100.0(5)
N52 C48 N49 C50 0.3(6)
Fe2 C48 N49 C50 -175.2(4)
N52 C48 N49 C41 178.3(4)
Fe2 C48 N49 C41 2.9(7)
C42 C41 N49 C48 175.9(5)
C34 C41 N49 C48 -59.2(6)
C42 C41 N49 C50 -6.3(7)
C34 C41 N49 C50 118.6(5)
C48 N49 C50 C51 -0.7(6)
C41 N49 C50 C51 -178.8(5)
N49 C50 C51 N52 0.9(6)
C50 C51 N52 C48 -0.7(6)
C50 C51 N52 C53 179.2(5)
N49 C48 N52 C51 0.3(5)
Fe2 C48 N52 C51 175.4(4)
N49 C48 N52 C53 -179.7(4)
Fe2 C48 N52 C53 -4.5(7)

loop_
_platon_squeeze_void_nr
_platon_squeeze_void_average_x
_platon_squeeze_void_average_y
_platon_squeeze_void_average_z
_platon_squeeze_void_volume
_platon_squeeze_void_count_electrons
_platon_squeeze_void_content
1 0.000 -0.142 0.250 338 55 ' '
2 0.000 0.142 0.750 338 55 ' '
3 0.500 0.358 0.250 338 55 ' '
4 0.500 0.642 0.750 338 55 ' '
